data_4074489
loop_
_publ_author_name
'Schulz, Stephan'
'Kuczkowski, Andreas'
'Schuchmann, Daniella'
'Fl\"orke, Ulrich'
'Nieger, Martin'

_publ_section_title
;
 Group 13&#x2212;Group 13 Donor&#x2212;Acceptor Complexes
;
_journal_issue 22
_journal_name_full Organometallics
_journal_page_first 5487
_journal_paper_doi 10.1021/om0606946
_journal_volume 25
_journal_year 2006
_chemical_formula_moiety 'C22 H42 Al In'
_chemical_formula_sum 'C22 H42 Al In'
_chemical_formula_weight 448.36
_chemical_name_systematic
; 
 ? 
;
_space_group_IT_number 14
_symmetry_cell_setting monoclinic
_symmetry_space_group_name_Hall '-P 2ybc'
_symmetry_space_group_name_H-M 'P 1 21/c 1'
_atom_sites_solution_hydrogens difmap
_atom_sites_solution_primary direct
_atom_sites_solution_secondary difmap
_audit_creation_method SHELXL-97
_cell_angle_alpha 90.00
_cell_angle_beta 90.629(5)
_cell_angle_gamma 90.00
_cell_formula_units_Z 4
_cell_length_a 14.140(4)
_cell_length_b 10.496(3)
_cell_length_c 16.579(4)
_cell_measurement_reflns_used 6863
_cell_measurement_temperature 120(2)
_cell_measurement_theta_max 28.19
_cell_measurement_theta_min 2.41
_cell_volume 2460.4(12)
_computing_cell_refinement 'SAINT (Bruker, 2002)'
_computing_data_collection 'SMART (Bruker, 2002)'
_computing_data_reduction 'SAINT (Bruker, 2002)'
_computing_molecular_graphics 'SHELXTL (Bruker, 2002)'
_computing_publication_material 'SHELXTL (Bruker, 2002)'
_computing_structure_refinement 'SHELXTL (Bruker, 2002)'
_computing_structure_solution 'SHELXTL (Bruker, 2002)'
_diffrn_ambient_temperature 120(2)
_diffrn_measured_fraction_theta_full 0.998
_diffrn_measured_fraction_theta_max 0.998
_diffrn_measurement_device_type 'CCD area detector'
_diffrn_measurement_method '\f and \w scans'
_diffrn_radiation_monochromator graphite
_diffrn_radiation_source 'sealed tube'
_diffrn_radiation_type MoK\a
_diffrn_radiation_wavelength 0.71073
_diffrn_reflns_av_R_equivalents 0.0855
_diffrn_reflns_av_sigmaI/netI 0.0624
_diffrn_reflns_limit_h_max 18
_diffrn_reflns_limit_h_min -18
_diffrn_reflns_limit_k_max 12
_diffrn_reflns_limit_k_min -13
_diffrn_reflns_limit_l_max 21
_diffrn_reflns_limit_l_min -14
_diffrn_reflns_number 18483
_diffrn_reflns_theta_full 28.08
_diffrn_reflns_theta_max 28.08
_diffrn_reflns_theta_min 1.44
_diffrn_standards_decay_% 0
_diffrn_standards_number 6870
_exptl_absorpt_coefficient_mu 0.998
_exptl_absorpt_correction_T_max 0.6910
_exptl_absorpt_correction_T_min 0.6793
_exptl_absorpt_correction_type multi-scan
_exptl_absorpt_process_details 'SADABS (Bruker, 2002)'
_exptl_crystal_colour colourless
_exptl_crystal_density_diffrn 1.210
_exptl_crystal_density_meas 0
_exptl_crystal_density_method 'not measured'
_exptl_crystal_description block
_exptl_crystal_F_000 944
_exptl_crystal_size_max 0.42
_exptl_crystal_size_mid 0.40
_exptl_crystal_size_min 0.40
_refine_diff_density_max 1.330
_refine_diff_density_min -1.160
_refine_diff_density_rms 0.166
_refine_ls_extinction_coef 0.0000(3)
_refine_ls_extinction_expression Fc^*^=kFc[1+0.001xFc^2^\l^3^/sin(2\q)]^-1/4^
_refine_ls_extinction_method SHELXL
_refine_ls_goodness_of_fit_ref 1.124
_refine_ls_hydrogen_treatment constr
_refine_ls_matrix_type full
_refine_ls_number_parameters 216
_refine_ls_number_reflns 5962
_refine_ls_number_restraints 0
_refine_ls_restrained_S_all 1.124
_refine_ls_R_factor_all 0.1218
_refine_ls_R_factor_gt 0.1017
_refine_ls_shift/su_max 0.000
_refine_ls_shift/su_mean 0.000
_refine_ls_structure_factor_coef Fsqd
_refine_ls_weighting_details 'calc w=1/[\s^2^(Fo^2^)+(0.0604P)^2^+33.7990P] where P=(Fo^2^+2Fc^2^)/3'
_refine_ls_weighting_scheme calc
_refine_ls_wR_factor_gt 0.2401
_refine_ls_wR_factor_ref 0.2508
_reflns_number_gt 4638
_reflns_number_total 5962
_reflns_threshold_expression >2sigma(I)
_cod_data_source_file om0606946si20060801_071658.cif
_cod_data_source_block 3
_cod_depositor_comments
;
The following automatic conversions were performed:

'_symmetry_cell_setting' value 'Monoclinic' changed to 'monoclinic'
according to /home/saulius/struct/CIF-dictionaries/cif_core.dic
dictionary named 'cif_core.dic' version 2.4.1 from 2010-06-29.

Automatic conversion script
Id: cif_fix_values 1715 2011-07-08 13:25:40Z adriana 
;
_cod_original_cell_volume 2460.5(10)
_cod_original_sg_symbol_H-M 'P 21/c'
_cod_database_code 4074489

loop_
_symmetry_equiv_pos_as_xyz
'x, y, z'
'-x, y+1/2, -z+1/2'
'-x, -y, -z'
'x, -y-1/2, z-1/2'

loop_
_atom_site_label
_atom_site_type_symbol
_atom_site_fract_x
_atom_site_fract_y
_atom_site_fract_z
_atom_site_U_iso_or_equiv
_atom_site_adp_type
_atom_site_occupancy
_atom_site_symmetry_multiplicity
_atom_site_calc_flag
_atom_site_refinement_flags
_atom_site_disorder_assembly
_atom_site_disorder_group
In1 In 0.25193(6) 0.34052(5) 0.56475(4) 0.0450(3) Uani 1 1 d . . .
Al1 Al 0.25246(16) 0.60701(18) 0.59529(12) 0.0228(4) Uani 1 1 d . A .
C1 C 0.3366(7) 0.1329(7) 0.5777(7) 0.046(2) Uani 1 1 d . . .
C2 C 0.2907(6) 0.1361(6) 0.5018(5) 0.0342(18) Uani 1 1 d . . .
C3 C 0.1919(6) 0.1357(7) 0.5132(6) 0.040(2) Uani 1 1 d . . .
C4 C 0.1746(6) 0.1321(7) 0.5934(7) 0.046(2) Uani 1 1 d . . .
C5 C 0.2689(7) 0.1306(7) 0.6346(6) 0.040(2) Uani 1 1 d . . .
C6 C 0.4426(8) 0.1228(13) 0.5894(13) 0.102(6) Uani 1 1 d . . .
H6A H 0.4583 0.1299 0.6470 0.152 Uiso 1 1 calc R . .
H6B H 0.4737 0.1915 0.5598 0.152 Uiso 1 1 calc R . .
H6C H 0.4644 0.0403 0.5691 0.152 Uiso 1 1 calc R . .
C7 C 0.3312(12) 0.1298(11) 0.4187(9) 0.089(5) Uani 1 1 d . . .
H7A H 0.3529 0.0429 0.4079 0.134 Uiso 1 1 calc R . .
H7B H 0.3847 0.1888 0.4150 0.134 Uiso 1 1 calc R . .
H7C H 0.2825 0.1536 0.3790 0.134 Uiso 1 1 calc R . .
C8 C 0.1106(10) 0.1281(13) 0.4490(10) 0.087(5) Uani 1 1 d . . .
H8A H 0.0672 0.0590 0.4631 0.131 Uiso 1 1 calc R . .
H8B H 0.1375 0.1115 0.3958 0.131 Uiso 1 1 calc R . .
H8C H 0.0761 0.2090 0.4477 0.131 Uiso 1 1 calc R . .
C9 C 0.0879(8) 0.1259(12) 0.6423(11) 0.088(5) Uani 1 1 d . . .
H9A H 0.0338 0.1043 0.6075 0.131 Uiso 1 1 calc R . .
H9B H 0.0769 0.2087 0.6678 0.131 Uiso 1 1 calc R . .
H9C H 0.0954 0.0605 0.6841 0.131 Uiso 1 1 calc R . .
C10 C 0.2902(12) 0.1180(13) 0.7242(7) 0.083(4) Uani 1 1 d . . .
H10A H 0.2773 0.0305 0.7415 0.124 Uiso 1 1 calc R . .
H10B H 0.2501 0.1771 0.7543 0.124 Uiso 1 1 calc R . .
H10C H 0.3568 0.1383 0.7346 0.124 Uiso 1 1 calc R . .
C11 C 0.2451(7) 0.6733(8) 0.4830(5) 0.0389(19) Uani 1 1 d . . .
C121 C 0.2980(15) 0.6062(19) 0.4204(12) 0.030(5) Uiso 0.41(2) 1 d P A 1
H12A H 0.2880 0.6489 0.3684 0.045 Uiso 0.41(2) 1 calc PR A 1
H12B H 0.2758 0.5179 0.4167 0.045 Uiso 0.41(2) 1 calc PR A 1
H12C H 0.3655 0.6069 0.4343 0.045 Uiso 0.41(2) 1 calc PR A 1
C131 C 0.1424(15) 0.673(2) 0.4501(13) 0.062(6) Uiso 0.59(2) 1 d P A 1
H13A H 0.1414 0.7058 0.3948 0.093 Uiso 0.59(2) 1 calc PR A 1
H13B H 0.1029 0.7267 0.4842 0.093 Uiso 0.59(2) 1 calc PR A 1
H13C H 0.1179 0.5855 0.4503 0.093 Uiso 0.59(2) 1 calc PR A 1
C141 C 0.2778(14) 0.8122(16) 0.4865(10) 0.048(5) Uiso 0.59(2) 1 d P A 1
H14A H 0.2752 0.8490 0.4322 0.072 Uiso 0.59(2) 1 calc PR A 1
H14B H 0.3428 0.8159 0.5074 0.072 Uiso 0.59(2) 1 calc PR A 1
H14C H 0.2362 0.8605 0.5221 0.072 Uiso 0.59(2) 1 calc PR A 1
C122 C 0.329(3) 0.654(4) 0.440(2) 0.126(13) Uiso 0.59(2) 1 d P A 2
H12D H 0.3213 0.6887 0.3851 0.189 Uiso 0.59(2) 1 calc PR A 2
H12E H 0.3422 0.5625 0.4363 0.189 Uiso 0.59(2) 1 calc PR A 2
H12F H 0.3815 0.6971 0.4672 0.189 Uiso 0.59(2) 1 calc PR A 2
C132 C 0.181(2) 0.593(3) 0.4211(19) 0.070(9) Uiso 0.41(2) 1 d P A 2
H13D H 0.1824 0.6336 0.3679 0.105 Uiso 0.41(2) 1 calc PR A 2
H13E H 0.1159 0.5902 0.4404 0.105 Uiso 0.41(2) 1 calc PR A 2
H13F H 0.2060 0.5061 0.4171 0.105 Uiso 0.41(2) 1 calc PR A 2
C142 C 0.214(2) 0.819(3) 0.4868(17) 0.059(8) Uiso 0.41(2) 1 d P A 2
H14D H 0.2100 0.8533 0.4320 0.088 Uiso 0.41(2) 1 calc PR A 2
H14E H 0.2611 0.8670 0.5182 0.088 Uiso 0.41(2) 1 calc PR A 2
H14F H 0.1523 0.8253 0.5126 0.088 Uiso 0.41(2) 1 calc PR A 2
C21 C 0.3818(8) 0.6171(10) 0.6543(6) 0.054(3) Uani 1 1 d . . .
C22 C 0.4631(8) 0.5941(15) 0.5964(10) 0.092(5) Uani 1 1 d . A .
H22A H 0.5233 0.6000 0.6260 0.138 Uiso 1 1 calc R . .
H22B H 0.4613 0.6584 0.5536 0.138 Uiso 1 1 calc R . .
H22C H 0.4568 0.5091 0.5725 0.138 Uiso 1 1 calc R . .
C23 C 0.3895(19) 0.527(3) 0.7214(14) 0.207(17) Uani 1 1 d . A .
H23A H 0.4518 0.5360 0.7473 0.310 Uiso 1 1 calc R . .
H23B H 0.3815 0.4403 0.7012 0.310 Uiso 1 1 calc R . .
H23C H 0.3402 0.5459 0.7609 0.310 Uiso 1 1 calc R . .
C24 C 0.3923(9) 0.7533(13) 0.6830(8) 0.077(4) Uani 1 1 d . A .
H24A H 0.4531 0.7632 0.7112 0.116 Uiso 1 1 calc R . .
H24B H 0.3408 0.7739 0.7198 0.116 Uiso 1 1 calc R . .
H24C H 0.3899 0.8109 0.6365 0.116 Uiso 1 1 calc R . .
C31 C 0.1351(8) 0.6168(10) 0.6610(6) 0.053(3) Uani 1 1 d . . .
C32 C 0.1528(18) 0.542(2) 0.7422(11) 0.176(13) Uani 1 1 d . A .
H32A H 0.0958 0.5454 0.7752 0.264 Uiso 1 1 calc R . .
H32B H 0.2058 0.5803 0.7718 0.264 Uiso 1 1 calc R . .
H32C H 0.1677 0.4526 0.7300 0.264 Uiso 1 1 calc R . .
C33 C 0.0491(8) 0.5661(15) 0.6205(12) 0.109(7) Uani 1 1 d . A .
H33A H -0.0049 0.5744 0.6567 0.163 Uiso 1 1 calc R . .
H33B H 0.0587 0.4761 0.6072 0.163 Uiso 1 1 calc R . .
H33C H 0.0367 0.6144 0.5710 0.163 Uiso 1 1 calc R . .
C34 C 0.1202(9) 0.7546(13) 0.6834(8) 0.076(4) Uani 1 1 d . A .
H34A H 0.0629 0.7624 0.7157 0.113 Uiso 1 1 calc R . .
H34B H 0.1133 0.8056 0.6342 0.113 Uiso 1 1 calc R . .
H34C H 0.1748 0.7852 0.7147 0.113 Uiso 1 1 calc R . .

loop_
_atom_site_aniso_label
_atom_site_aniso_U_11
_atom_site_aniso_U_22
_atom_site_aniso_U_33
_atom_site_aniso_U_23
_atom_site_aniso_U_13
_atom_site_aniso_U_12
In1 0.0741(5) 0.0115(3) 0.0494(4) -0.0027(2) 0.0021(3) -0.0006(3)
Al1 0.0324(11) 0.0132(8) 0.0227(10) -0.0009(7) 0.0023(8) -0.0008(8)
C1 0.043(5) 0.015(3) 0.081(7) 0.001(4) 0.001(5) -0.005(3)
C2 0.047(5) 0.011(3) 0.045(5) -0.002(3) 0.021(4) -0.001(3)
C3 0.041(5) 0.020(4) 0.060(6) -0.006(3) -0.023(4) 0.003(3)
C4 0.037(5) 0.013(3) 0.088(7) -0.002(4) 0.029(5) -0.003(3)
C5 0.060(6) 0.015(3) 0.046(5) 0.000(3) -0.005(4) 0.005(3)
C6 0.031(6) 0.052(7) 0.22(2) -0.002(10) -0.027(8) 0.001(5)
C7 0.123(12) 0.043(6) 0.104(10) -0.010(6) 0.076(10) -0.002(7)
C8 0.065(8) 0.061(8) 0.135(13) -0.014(8) -0.033(8) 0.010(6)
C9 0.040(6) 0.049(6) 0.174(16) -0.007(8) 0.048(8) -0.003(5)
C10 0.134(14) 0.059(7) 0.055(7) 0.007(6) 0.010(8) 0.011(8)
C11 0.053(5) 0.031(4) 0.032(4) 0.009(3) 0.003(4) 0.000(4)
C21 0.069(7) 0.045(5) 0.048(6) 0.000(4) -0.015(5) -0.016(5)
C22 0.026(5) 0.095(10) 0.156(15) -0.057(10) -0.006(7) 0.004(6)
C23 0.22(3) 0.23(3) 0.17(2) 0.14(2) -0.15(2) -0.13(2)
C24 0.061(7) 0.074(8) 0.097(10) -0.057(8) 0.003(7) -0.021(6)
C31 0.063(7) 0.043(5) 0.055(6) 0.001(4) 0.031(5) 0.002(5)
C32 0.23(3) 0.19(2) 0.112(14) 0.094(15) 0.133(17) 0.12(2)
C33 0.035(6) 0.094(11) 0.197(18) -0.059(12) 0.057(9) -0.024(7)
C34 0.065(8) 0.071(8) 0.091(9) -0.039(7) 0.015(7) 0.018(6)

loop_
_atom_type_symbol
_atom_type_description
_atom_type_scat_dispersion_real
_atom_type_scat_dispersion_imag
_atom_type_scat_source
C C 0.0033 0.0016 'International Tables Vol C Tables 4.2.6.8 and 6.1.1.4'
H H 0.0000 0.0000 'International Tables Vol C Tables 4.2.6.8 and 6.1.1.4'
Al Al 0.0645 0.0514 'International Tables Vol C Tables 4.2.6.8 and 6.1.1.4'
In In -0.7276 1.3100 'International Tables Vol C Tables 4.2.6.8 and 6.1.1.4'

loop_
_geom_angle_atom_site_label_1
_geom_angle_atom_site_label_2
_geom_angle_atom_site_label_3
_geom_angle
C2 In1 C3 33.4(3)
C2 In1 C4 54.1(3)
C3 In1 C4 31.8(3)
C2 In1 C1 33.1(3)
C3 In1 C1 55.3(3)
C4 In1 C1 55.1(3)
C2 In1 C5 53.5(3)
C3 In1 C5 54.7(3)
C4 In1 C5 34.8(3)
C1 In1 C5 31.4(3)
C2 In1 Al1 159.57(18)
C3 In1 Al1 157.2(2)
C4 In1 Al1 146.1(2)
C1 In1 Al1 147.6(2)
C5 In1 Al1 141.7(2)
C11 Al1 C31 117.2(5)
C11 Al1 C21 117.5(4)
C31 Al1 C21 118.4(5)
C11 Al1 In1 100.2(3)
C31 Al1 In1 98.5(3)
C21 Al1 In1 97.8(3)
C5 C1 C2 107.6(8)
C5 C1 C6 128.1(12)
C2 C1 C6 124.1(11)
C5 C1 In1 74.5(5)
C2 C1 In1 71.7(5)
C6 C1 In1 123.1(7)
C1 C2 C3 109.0(8)
C1 C2 C7 130.0(10)
C3 C2 C7 120.8(11)
C1 C2 In1 75.1(5)
C3 C2 In1 73.7(4)
C7 C2 In1 121.3(6)
C4 C3 C2 108.7(8)
C4 C3 C8 121.9(10)
C2 C3 C8 129.2(11)
C4 C3 In1 75.4(5)
C2 C3 In1 72.9(4)
C8 C3 In1 122.0(7)
C3 C4 C9 134.3(12)
C3 C4 C5 106.2(7)
C9 C4 C5 119.4(11)
C3 C4 In1 72.8(5)
C9 C4 In1 120.7(6)
C5 C4 In1 72.8(4)
C1 C5 C4 108.5(8)
C1 C5 C10 123.4(11)
C4 C5 C10 128.0(10)
C1 C5 In1 74.1(5)
C4 C5 In1 72.4(4)
C10 C5 In1 123.2(7)
C122 C11 C121 29.5(18)
C122 C11 C141 84(2)
C121 C11 C141 109.2(12)
C122 C11 C131 128(2)
C121 C11 C131 103.4(13)
C141 C11 C131 107.4(12)
C122 C11 C142 113(2)
C121 C11 C142 129.2(14)
C141 C11 C142 33.6(12)
C131 C11 C142 76.1(14)
C122 C11 C132 94(2)
C121 C11 C132 65.3(15)
C141 C11 C132 134.0(15)
C131 C11 C132 41.4(13)
C142 C11 C132 112.2(17)
C122 C11 Al1 113.1(17)
C121 C11 Al1 118.2(9)
C141 C11 Al1 106.6(8)
C131 C11 Al1 111.6(9)
C142 C11 Al1 108.1(11)
C132 C11 Al1 116.1(13)
C23 C21 C24 111.3(15)
C23 C21 C22 109.1(17)
C24 C21 C22 106.0(10)
C23 C21 Al1 112.7(10)
C24 C21 Al1 106.3(8)
C22 C21 Al1 111.3(8)
C33 C31 C34 109.8(11)
C33 C31 C32 109.2(15)
C34 C31 C32 106.9(12)
C33 C31 Al1 114.6(8)
C34 C31 Al1 107.6(8)
C32 C31 Al1 108.4(9)

loop_
_geom_bond_atom_site_label_1
_geom_bond_atom_site_label_2
_geom_bond_distance
In1 C2 2.451(7)
In1 C3 2.461(8)
In1 C4 2.494(7)
In1 C1 2.495(8)
In1 C5 2.499(8)
In1 Al1 2.843(2)
Al1 C11 1.989(8)
Al1 C31 1.998(10)
Al1 C21 2.067(11)
C1 C5 1.351(14)
C1 C2 1.411(14)
C1 C6 1.513(15)
C2 C3 1.412(13)
C2 C7 1.498(14)
C3 C4 1.356(14)
C3 C8 1.560(16)
C4 C9 1.479(13)
C4 C5 1.492(14)
C5 C10 1.518(15)
C11 C122 1.41(4)
C11 C121 1.47(2)
C11 C141 1.530(19)
C11 C131 1.55(2)
C11 C142 1.59(3)
C11 C132 1.60(3)
C21 C23 1.461(19)
C21 C24 1.514(15)
C21 C22 1.524(17)
C31 C33 1.481(19)
C31 C34 1.508(15)
C31 C32 1.577(19)

loop_
_geom_torsion_atom_site_label_1
_geom_torsion_atom_site_label_2
_geom_torsion_atom_site_label_3
_geom_torsion_atom_site_label_4
_geom_torsion
C2 In1 Al1 C11 43.5(7)
C3 In1 Al1 C11 -58.9(7)
C4 In1 Al1 C11 -125.5(6)
C1 In1 Al1 C11 119.1(6)
C5 In1 Al1 C11 174.0(5)
C2 In1 Al1 C31 163.2(8)
C3 In1 Al1 C31 60.9(8)
C4 In1 Al1 C31 -5.8(6)
C1 In1 Al1 C31 -121.1(6)
C5 In1 Al1 C31 -66.3(5)
C2 In1 Al1 C21 -76.4(7)
C3 In1 Al1 C21 -178.7(7)
C4 In1 Al1 C21 114.6(6)
C1 In1 Al1 C21 -0.8(6)
C5 In1 Al1 C21 54.1(5)
C2 In1 C1 C5 -114.9(8)
C3 In1 C1 C5 -77.7(6)
C4 In1 C1 C5 -38.7(6)
Al1 In1 C1 C5 103.3(6)
C3 In1 C1 C2 37.2(5)
C4 In1 C1 C2 76.2(6)
C5 In1 C1 C2 114.9(8)
Al1 In1 C1 C2 -141.8(4)
C2 In1 C1 C6 119.4(14)
C3 In1 C1 C6 156.6(13)
C4 In1 C1 C6 -164.5(13)
C5 In1 C1 C6 -125.7(14)
Al1 In1 C1 C6 -22.4(14)
C5 C1 C2 C3 0.0(8)
C6 C1 C2 C3 175.4(8)
In1 C1 C2 C3 -66.5(5)
C5 C1 C2 C7 -174.9(8)
C6 C1 C2 C7 0.5(14)
In1 C1 C2 C7 118.6(9)
C5 C1 C2 In1 66.5(6)
C6 C1 C2 In1 -118.1(9)
C3 In1 C2 C1 -115.4(7)
C4 In1 C2 C1 -79.5(6)
C5 In1 C2 C1 -36.0(5)
Al1 In1 C2 C1 108.1(7)
C4 In1 C2 C3 36.0(5)
C1 In1 C2 C3 115.4(7)
C5 In1 C2 C3 79.4(6)
Al1 In1 C2 C3 -136.5(6)
C3 In1 C2 C7 116.5(12)
C4 In1 C2 C7 152.5(12)
C1 In1 C2 C7 -128.1(12)
C5 In1 C2 C7 -164.1(11)
Al1 In1 C2 C7 -20.0(14)
C1 C2 C3 C4 -0.1(9)
C7 C2 C3 C4 175.3(8)
In1 C2 C3 C4 -67.5(5)
C1 C2 C3 C8 -174.9(9)
C7 C2 C3 C8 0.6(13)
In1 C2 C3 C8 117.7(10)
C1 C2 C3 In1 67.4(5)
C7 C2 C3 In1 -117.1(7)
C2 In1 C3 C4 115.3(7)
C1 In1 C3 C4 78.4(6)
C5 In1 C3 C4 39.8(5)
Al1 In1 C3 C4 -103.0(7)
C4 In1 C3 C2 -115.3(7)
C1 In1 C3 C2 -36.9(5)
C5 In1 C3 C2 -75.5(5)
Al1 In1 C3 C2 141.7(5)
C2 In1 C3 C8 -125.9(13)
C4 In1 C3 C8 118.8(12)
C1 In1 C3 C8 -162.8(12)
C5 In1 C3 C8 158.6(12)
Al1 In1 C3 C8 15.8(15)
C2 C3 C4 C9 -177.7(9)
C8 C3 C4 C9 -2.5(15)
In1 C3 C4 C9 116.5(10)
C2 C3 C4 C5 0.2(8)
C8 C3 C4 C5 175.4(8)
In1 C3 C4 C5 -65.7(5)
C2 C3 C4 In1 65.9(5)
C8 C3 C4 In1 -118.9(9)
C2 In1 C4 C3 -37.9(5)
C1 In1 C4 C3 -78.8(6)
C5 In1 C4 C3 -113.7(7)
Al1 In1 C4 C3 137.4(5)
C2 In1 C4 C9 -169.8(13)
C3 In1 C4 C9 -131.9(14)
C1 In1 C4 C9 149.3(13)
C5 In1 C4 C9 114.5(13)
Al1 In1 C4 C9 5.5(14)
C2 In1 C4 C5 75.8(5)
C3 In1 C4 C5 113.7(7)
C1 In1 C4 C5 34.8(5)
Al1 In1 C4 C5 -109.0(5)
C2 C1 C5 C4 0.2(8)
C6 C1 C5 C4 -175.1(9)
In1 C1 C5 C4 64.8(5)
C2 C1 C5 C10 175.8(9)
C6 C1 C5 C10 0.6(15)
In1 C1 C5 C10 -119.6(9)
C2 C1 C5 In1 -64.6(5)
C6 C1 C5 In1 120.2(10)
C3 C4 C5 C1 -0.2(9)
C9 C4 C5 C1 178.0(8)
In1 C4 C5 C1 -65.9(6)
C3 C4 C5 C10 -175.6(9)
C9 C4 C5 C10 2.6(13)
In1 C4 C5 C10 118.7(9)
C3 C4 C5 In1 65.7(5)
C9 C4 C5 In1 -116.1(8)
C2 In1 C5 C1 38.1(6)
C3 In1 C5 C1 79.6(6)
C4 In1 C5 C1 115.8(8)
Al1 In1 C5 C1 -122.6(5)
C2 In1 C5 C4 -77.7(5)
C3 In1 C5 C4 -36.2(5)
C1 In1 C5 C4 -115.8(8)
Al1 In1 C5 C4 121.5(5)
C2 In1 C5 C10 157.9(11)
C3 In1 C5 C10 -160.5(12)
C4 In1 C5 C10 -124.3(12)
C1 In1 C5 C10 119.9(13)
Al1 In1 C5 C10 -2.8(12)
C31 Al1 C11 C122 -176(2)
C21 Al1 C11 C122 34(2)
In1 Al1 C11 C122 -70(2)
C31 Al1 C11 C121 -143.2(11)
C21 Al1 C11 C121 66.3(12)
In1 Al1 C11 C121 -38.1(12)
C31 Al1 C11 C141 93.5(10)
C21 Al1 C11 C141 -57.0(10)
In1 Al1 C11 C141 -161.4(9)
C31 Al1 C11 C131 -23.5(11)
C21 Al1 C11 C131 -173.9(10)
In1 Al1 C11 C131 81.7(10)
C31 Al1 C11 C142 58.3(14)
C21 Al1 C11 C142 -92.1(14)
In1 Al1 C11 C142 163.5(13)
C31 Al1 C11 C132 -68.6(16)
C21 Al1 C11 C132 140.9(15)
In1 Al1 C11 C132 36.5(15)
C11 Al1 C21 C23 -158.9(16)
C31 Al1 C21 C23 51.0(17)
In1 Al1 C21 C23 -53.0(17)
C11 Al1 C21 C24 79.0(9)
C31 Al1 C21 C24 -71.1(9)
In1 Al1 C21 C24 -175.1(8)
C11 Al1 C21 C22 -35.9(10)
C31 Al1 C21 C22 174.0(9)
In1 Al1 C21 C22 69.9(9)
C11 Al1 C31 C33 49.6(11)
C21 Al1 C31 C33 -160.2(10)
In1 Al1 C31 C33 -56.5(10)
C11 Al1 C31 C34 -72.8(10)
C21 Al1 C31 C34 77.4(10)
In1 Al1 C31 C34 -179.0(8)
C11 Al1 C31 C32 171.9(13)
C21 Al1 C31 C32 -37.9(14)
In1 Al1 C31 C32 65.7(13)
